data_1000429
loop_
_publ_author_name
'Baldinozzi, G'
'Goutenoire, F'
'Hervieu, M'
'Suard, E'
'Grebille, D'

_publ_section_title
;
Incommensurate modulated disorder in Ba0.85 Ca2.15 In6 O12
;
_journal_coden_ASTM ASBSDK
_journal_name_full 'Acta Crystallographica B (39,1983-)'
_journal_page_first 780
_journal_page_last 789
_journal_volume 52
_journal_year 1996
_chemical_formula_analytical 'Ba0.85 Ca2.15 In6 O12'
_chemical_formula_structural 'Ba0.83 Ca2.10 In6 O12'
_chemical_formula_sum 'Ba0.83 Ca2.1 In6 O12'
_chemical_name_systematic
;
Barium calcium indium oxide (0.83/2.10/6/12)
;
_space_group_IT_number 143
_symmetry_cell_setting trigonal
_symmetry_Int_Tables_number 143
_symmetry_space_group_name_Hall 'P 3'
_symmetry_space_group_name_H-M 'P 3'
_cell_angle_alpha 90
_cell_angle_beta 90
_cell_angle_gamma 120
_cell_formula_units_Z 1
_cell_length_a 9.8880(1)
_cell_length_b 9.8880(1)
_cell_length_c 3.2170(1)
_cell_volume 272.4
_refine_ls_R_factor_all 0.02
_cod_original_formula_sum 'Ba.83 Ca2.1 In6 O12'
_cod_database_code 1000429

loop_
_symmetry_equiv_pos_as_xyz
x,y,z
-y,x-y,z
y-x,-x,z

loop_
_atom_site_label
_atom_site_type_symbol
_atom_site_symmetry_multiplicity
_atom_site_Wyckoff_symbol
_atom_site_fract_x
_atom_site_fract_y
_atom_site_fract_z
_atom_site_occupancy
_atom_site_attached_hydrogens
_atom_site_calc_flag
Ba1 Ba2+ 1 a 0. 0. 0.705(4) 0.35(3) 0 d
Ba2 Ba2+ 1 a 0. 0. 0.222(7) 0.17(2) 0 d
Ba3 Ba2+ 1 a 0. 0. -0.064(5) 0.31(2) 0 d
Ca1 Ca2+ 1 a 0. 0. -0.064(5) 0.10(2) 0 d
Ca2 Ca2+ 1 b 0.3333 0.6667 0.267(5) 1. 0 d
Ca3 Ca2+ 1 c 0.6667 0.3333 0.745(7) 1. 0 d
In1 In3+ 3 d 0.3492(4) -0.0005(4) 0.25 1. 0 d
In2 In3+ 3 d 0.6545(4) 0.0068(4) 0.747(2) 1. 0 d
O1 O2- 3 d 0.1910(5) 0.3040(4) 0.250(5) 1. 0 d
O2 O2- 3 d 0.8052(6) 0.6976(6) 0.759(4) 1. 0 d
O3 O2- 3 d 0.5293(6) 0.3970(6) 0.248(5) 1. 0 d
O4 O2- 3 d 0.4669(6) 0.6003(7) 0.754(5) 1. 0 d

loop_
_atom_type_symbol
_atom_type_oxidation_number
Ba2+ 2.000
Ca2+ 2.000
In3+ 3.000
O2- -2.000
